data_7121152
loop_
_publ_author_name
'Pollard, Victoria A.'
'Orr, Samantha A.'
'McLellan, Ross'
'Kennedy, Alan R.'
'Hevia, Eva'
'Mulvey, Robert E.'

_publ_section_title
;
 Lithium diamidodihydridoaluminates: bimetallic cooperativity in catalytic
 hydroboration and metallation applications
;
_journal_name_full 'Chemical Communications'
_journal_paper_doi 10.1039/C7CC08214B
_journal_year 2018
_chemical_formula_moiety 'C12 H38 Al N2 Si4, C12 H32 Li N4'
_chemical_formula_sum 'C24 H70 Al Li N6 Si4'
_chemical_formula_weight 589.13
_space_group_crystal_system monoclinic
_space_group_IT_number 14
_space_group_name_Hall '-P 2ybc'
_space_group_name_H-M_alt 'P 1 21/c 1'
_symmetry_Int_Tables_number 14
_symmetry_space_group_name_Hall '-P 2ybc'
_symmetry_space_group_name_H-M 'P 1 21/c 1'
_atom_sites_solution_primary iterative
_audit_creation_date 2017-10-11
_audit_creation_method
;
Olex2 1.2
(compiled 2017.08.10 svn.r3458 for OlexSys, GUI svn.r5381)
;
_audit_update_record
;
2017-10-12 deposited with the CCDC.
2017-11-29 downloaded from the CCDC.
;
_cell_angle_alpha 90
_cell_angle_beta 90.296(2)
_cell_angle_gamma 90
_cell_formula_units_Z 4
_cell_length_a 17.8785(3)
_cell_length_b 12.5619(2)
_cell_length_c 17.5361(3)
_cell_measurement_reflns_used 15022
_cell_measurement_temperature 123.15
_cell_measurement_theta_max 73.1380
_cell_measurement_theta_min 4.2940
_cell_volume 3938.34(11)
_computing_cell_refinement
;
CrysAlisPro, Agilent Technologies,
Version 1.171.37.35 (release 13-08-2014 CrysAlis171 .NET)
(compiled Aug 13 2014,18:06:01)
;
_computing_data_collection
;
CrysAlisPro, Agilent Technologies,
Version 1.171.37.35 (release 13-08-2014 CrysAlis171 .NET)
(compiled Aug 13 2014,18:06:01)
;
_computing_data_reduction
;
CrysAlisPro, Agilent Technologies,
Version 1.171.37.35 (release 13-08-2014 CrysAlis171 .NET)
(compiled Aug 13 2014,18:06:01)
;
_computing_molecular_graphics 'Olex2 (Dolomanov et al., 2009)'
_computing_publication_material 'Olex2 (Dolomanov et al., 2009)'
_computing_structure_refinement 'olex2.refine (Bourhis et al., 2015)'
_computing_structure_solution 'olex2.solve (Bourhis et al., 2015)'
_diffrn_ambient_temperature 123.15
_diffrn_detector 'CCD plate'
_diffrn_detector_area_resol_mean 16.0268
_diffrn_detector_type Sapphire3
_diffrn_measured_fraction_theta_full 0.9905
_diffrn_measured_fraction_theta_max 0.9880
_diffrn_measurement_details
;
#__ type_ start__ end____ width___ exp.time_
  1 omega  -30.00   70.00   1.0000    4.0000
omega____ theta____ kappa____ phi______ frames
    -        0.0000   77.0000   60.0000 100

#__ type_ start__ end____ width___ exp.time_
  2 omega   -4.00   42.00   1.0000    4.0000
omega____ theta____ kappa____ phi______ frames
    -        0.0000  -99.0000  -90.0000 46

#__ type_ start__ end____ width___ exp.time_
  3 omega   26.00  126.00   1.0000    7.5000
omega____ theta____ kappa____ phi______ frames
    -       56.0000   77.0000  -30.0000 100

#__ type_ start__ end____ width___ exp.time_
  4 omega   18.00  113.00   1.0000    7.5000
omega____ theta____ kappa____ phi______ frames
    -       56.0000 -125.0000 -120.0000 95

#__ type_ start__ end____ width___ exp.time_
  5 omega   26.00  126.00   1.0000    7.5000
omega____ theta____ kappa____ phi______ frames
    -       56.0000   77.0000    0.0000 100

#__ type_ start__ end____ width___ exp.time_
  6 omega   -4.00   98.00   1.0000    7.5000
omega____ theta____ kappa____ phi______ frames
    -       56.0000  -99.0000  150.0000 102

#__ type_ start__ end____ width___ exp.time_
  7 omega   26.00  126.00   1.0000    7.5000
omega____ theta____ kappa____ phi______ frames
    -       56.0000   77.0000   60.0000 100

#__ type_ start__ end____ width___ exp.time_
  8 omega   26.00  126.00   1.0000    7.5000
omega____ theta____ kappa____ phi______ frames
    -       56.0000   77.0000  -90.0000 100

#__ type_ start__ end____ width___ exp.time_
  9 omega   40.00   92.00   1.0000   15.0000
omega____ theta____ kappa____ phi______ frames
    -      112.0000  -37.0000   60.0000 52

#__ type_ start__ end____ width___ exp.time_
 10 omega   42.00  105.00   1.0000   15.0000
omega____ theta____ kappa____ phi______ frames
    -      112.0000  -50.0000  -30.0000 63

#__ type_ start__ end____ width___ exp.time_
 11 omega   44.00  134.00   1.0000   15.0000
omega____ theta____ kappa____ phi______ frames
    -      112.0000  -63.0000   90.0000 90

#__ type_ start__ end____ width___ exp.time_
 12 omega   40.00   92.00   1.0000   15.0000
omega____ theta____ kappa____ phi______ frames
    -      112.0000  -37.0000 -120.0000 52

#__ type_ start__ end____ width___ exp.time_
 13 omega   41.00  126.00   1.0000   15.0000
omega____ theta____ kappa____ phi______ frames
    -      112.0000 -134.0000 -112.0000 85

#__ type_ start__ end____ width___ exp.time_
 14 omega   90.00  178.00   1.0000   15.0000
omega____ theta____ kappa____ phi______ frames
    -      112.0000   50.0000 -180.0000 88

#__ type_ start__ end____ width___ exp.time_
 15 omega   42.00  105.00   1.0000   15.0000
omega____ theta____ kappa____ phi______ frames
    -      112.0000  -50.0000  -60.0000 63

#__ type_ start__ end____ width___ exp.time_
 16 omega   39.00   94.00   1.0000   15.0000
omega____ theta____ kappa____ phi______ frames
    -      112.0000  -25.0000    0.0000 55

#__ type_ start__ end____ width___ exp.time_
 17 omega   40.00  116.00   1.0000   15.0000
omega____ theta____ kappa____ phi______ frames
    -      112.0000 -111.0000  -90.0000 76

#__ type_ start__ end____ width___ exp.time_
 18 omega   86.00  178.00   1.0000   15.0000
omega____ theta____ kappa____ phi______ frames
    -      112.0000   37.0000    0.0000 92

#__ type_ start__ end____ width___ exp.time_
 19 omega   40.00  116.00   1.0000   15.0000
omega____ theta____ kappa____ phi______ frames
    -      112.0000 -111.0000  120.0000 76

#__ type_ start__ end____ width___ exp.time_
 20 omega   42.00  105.00   1.0000   15.0000
omega____ theta____ kappa____ phi______ frames
    -      112.0000  -50.0000 -180.0000 63

#__ type_ start__ end____ width___ exp.time_
 21 omega   39.00  178.00   1.0000   15.0000
omega____ theta____ kappa____ phi______ frames
    -      112.0000  -12.0000  150.0000 139

#__ type_ start__ end____ width___ exp.time_
 22 omega   40.00  150.00   1.0000   15.0000
omega____ theta____ kappa____ phi______ frames
    -      112.0000  -91.0000  -60.0000 110

#__ type_ start__ end____ width___ exp.time_
 23 omega  -21.00   69.00   1.0000    4.0000
omega____ theta____ kappa____ phi______ frames
    -        0.0000   57.0000    0.0000 90

#__ type_ start__ end____ width___ exp.time_
 24 omega  -44.00   73.00   1.0000    4.0000
omega____ theta____ kappa____ phi______ frames
    -        0.0000   19.0000  -90.0000 117

#__ type_ start__ end____ width___ exp.time_
 25 omega   26.00  126.00   1.0000    7.5000
omega____ theta____ kappa____ phi______ frames
    -       56.0000   77.0000 -180.0000 100
;
_diffrn_measurement_device 'four-circle diffractometer'
_diffrn_measurement_device_type 'Xcalibur, Sapphire3, Gemini'
_diffrn_measurement_method '\w scans'
_diffrn_orient_matrix_UB_11 0.0153040000
_diffrn_orient_matrix_UB_12 0.0989523000
_diffrn_orient_matrix_UB_13 0.0495266000
_diffrn_orient_matrix_UB_21 -0.0848120000
_diffrn_orient_matrix_UB_22 0.0183339000
_diffrn_orient_matrix_UB_23 0.0080954000
_diffrn_orient_matrix_UB_31 -0.0005192000
_diffrn_orient_matrix_UB_32 -0.0701212000
_diffrn_orient_matrix_UB_33 0.0720743000
_diffrn_radiation_monochromator graphite
_diffrn_radiation_probe x-ray
_diffrn_radiation_type 'Cu K\a'
_diffrn_radiation_wavelength 1.54184
_diffrn_reflns_av_R_equivalents 0.0523
_diffrn_reflns_av_unetI/netI 0.0375
_diffrn_reflns_limit_h_max 22
_diffrn_reflns_limit_h_min -21
_diffrn_reflns_limit_k_max 15
_diffrn_reflns_limit_k_min -15
_diffrn_reflns_limit_l_max 21
_diffrn_reflns_limit_l_min -18
_diffrn_reflns_number 32432
_diffrn_reflns_theta_full 73.4219
_diffrn_reflns_theta_max 73.42
_diffrn_reflns_theta_min 4.30
_diffrn_source 'Enhance (Cu) X-ray Source'
_exptl_absorpt_coefficient_mu 1.762
_exptl_absorpt_correction_T_max 1.00000
_exptl_absorpt_correction_T_min 0.44295
_exptl_absorpt_correction_type multi-scan
_exptl_absorpt_process_details
;
CrysAlisPro, Agilent Technologies,
Version 1.171.37.35 (release 13-08-2014 CrysAlis171 .NET)
(compiled Aug 13 2014,18:06:01)
Empirical absorption correction using spherical harmonics,
 implemented in SCALE3 ABSPACK scaling algorithm.
;
_exptl_crystal_colour colourless
_exptl_crystal_colour_primary colourless
_exptl_crystal_density_diffrn 0.9935
_exptl_crystal_description plate
_exptl_crystal_F_000 1319.3030
_exptl_crystal_size_max 0.4
_exptl_crystal_size_mid 0.3
_exptl_crystal_size_min 0.1
_refine_diff_density_max 0.5338
_refine_diff_density_min -0.3554
_refine_diff_density_rms 0.0773
_refine_ls_d_res_high 0.8044
_refine_ls_d_res_low 10.2784
_refine_ls_goodness_of_fit_ref 1.0173
_refine_ls_hydrogen_treatment mixed
_refine_ls_matrix_type full
_refine_ls_number_constraints 121
_refine_ls_number_parameters 376
_refine_ls_number_reflns 7818
_refine_ls_number_restraints 71
_refine_ls_restrained_S_all 1.0125
_refine_ls_R_factor_all 0.0633
_refine_ls_R_factor_gt 0.0522
_refine_ls_shift/su_max 0.0002
_refine_ls_shift/su_mean 0.0000
_refine_ls_structure_factor_coef Fsqd
_refine_ls_weighting_details 'w=1/[\s^2^(Fo^2^)+(0.0916P)^2^+1.3147P] where P=(Fo^2^+2Fc^2^)/3'
_refine_ls_weighting_scheme calc
_refine_ls_wR_factor_gt 0.1356
_refine_ls_wR_factor_ref 0.1458
_reflns_Friedel_coverage 0.0
_reflns_limit_h_max 22
_reflns_limit_h_min -21
_reflns_limit_k_max 15
_reflns_limit_k_min 0
_reflns_limit_l_max 21
_reflns_limit_l_min 0
_reflns_number_gt 6487
_reflns_number_total 7818
_reflns_threshold_expression I>=2u(I)
_cod_data_source_file c7cc08214b2.cif
_cod_data_source_block VP1703
_cod_database_code 7121152
_chemical_oxdiff_formula c15h17no5
_reflns_odcompleteness_completeness 99.96
_reflns_odcompleteness_iscentric 1
_reflns_odcompleteness_theta 69.95
_olex2_refinement_description
;
1. Fixed Uiso
 At 1.2 times of:
  All C(H,H) groups
 At 1.5 times of:
  All C(H,H,H) groups
2. Restrained distances
 C21-C22 = C21A-C22A
 1.53 with sigma of 0.01
 N5-C19 = N5-C20 = N5-C21 = N6-C22 = N6-C23 = N6-C24
 1.47 with sigma of 0.01
 N5-C19A = N5-C20A = N5-C21A = N6-C22A = N6-C23A = N6-C24A
 1.47 with sigma of 0.01
3. Rigid bond restraints
 N5, N6, C19, C20, C21, C22, C23, C24
 with sigma for 1-2 distances of 0.01 and sigma for 1-3 distances of 0.01
4. Uiso/Uaniso restraints and constraints
N5 \\sim N6 \\sim C19 \\sim C20 \\sim C21 \\sim C22 \\sim C23 \\sim C24: within
1.7A with sigma of 0.02 and sigma for terminal atoms of 0.02
Uanis(C19) = Uanis(C19A)
Uanis(C20) = Uanis(C20A)
Uanis(C21) = Uanis(C21A)
Uanis(C22) = Uanis(C22A)
Uanis(C23) = Uanis(C23A)
Uanis(C24) = Uanis(C24A)
5. Others
 Sof(C19A)=Sof(H19d)=Sof(H19e)=Sof(H19f)=Sof(C20A)=Sof(H20d)=Sof(H20e)=
 Sof(H20f)=Sof(C21A)=Sof(H21c)=Sof(H21d)=Sof(C22A)=Sof(H22c)=Sof(H22d)=
 Sof(C23A)=Sof(H23d)=Sof(H23e)=Sof(H23f)=Sof(C24A)=Sof(H24d)=Sof(H24e)=
 Sof(H24f)=1-FVAR(1)
 Sof(C19)=Sof(H19a)=Sof(H19b)=Sof(H19c)=Sof(C20)=Sof(H20a)=Sof(H20b)=Sof(H20c)=
 Sof(C21)=Sof(H21a)=Sof(H21b)=Sof(C22)=Sof(H22a)=Sof(H22b)=Sof(C23)=Sof(H23a)=
 Sof(H23b)=Sof(H23c)=Sof(C24)=Sof(H24a)=Sof(H24b)=Sof(H24c)=FVAR(1)
6.a Secondary CH2 refined with riding coordinates:
 C15(H15a,H15b), C16(H16a,H16b), C21(H21a,H21b), C22(H22a,H22b), C21A(H21c,
 H21d), C22A(H22c,H22d)
6.b Idealised Me refined as rotating group:
 C1(H1a,H1b,H1c), C2(H2a,H2b,H2c), C3(H3a,H3b,H3c), C4(H4a,H4b,H4c), C5(H5a,
 H5b,H5c), C6(H6a,H6b,H6c), C7(H7a,H7b,H7c), C8(H8a,H8b,H8c), C9(H9a,H9b,H9c),
 C10(H10a,H10b,H10c), C11(H11a,H11b,H11c), C12(H12a,H12b,H12c), C13(H13a,H13b,
 H13c), C14(H14a,H14b,H14c), C17(H17a,H17b,H17c), C18(H18a,H18b,H18c), C19(H19a,
 H19b,H19c), C20(H20a,H20b,H20c), C23(H23a,H23b,H23c), C24(H24a,H24b,H24c),
 C19A(H19d,H19e,H19f), C20A(H20d,H20e,H20f), C23A(H23d,H23e,H23f), C24A(H24d,
 H24e,H24f)
;
_olex2_submission_special_instructions 'No special instructions were received'

loop_
_space_group_symop_id
_space_group_symop_operation_xyz
1 x,y,z
2 -x,y+1/2,-z+1/2
3 -x,-y,-z
4 x,-y-1/2,z-1/2

loop_
_atom_site_label
_atom_site_type_symbol
_atom_site_fract_x
_atom_site_fract_y
_atom_site_fract_z
_atom_site_U_iso_or_equiv
_atom_site_adp_type
_atom_site_occupancy
_atom_site_refinement_flags_posn
_atom_site_refinement_flags_adp
_atom_site_disorder_group
Al1 Al 0.23971(3) 0.57262(5) 0.70785(3) 0.02951(14) Uani 1.000000 . . .
Li1 Li 0.28413(18) 0.1912(3) 0.50601(18) 0.0319(7) Uani 1.000000 . . .
Si1 Si 0.07228(3) 0.54547(5) 0.73356(3) 0.03614(15) Uani 1.000000 . . .
Si2 Si 0.12190(3) 0.67947(4) 0.60020(3) 0.03165(14) Uani 1.000000 . . .
Si3 Si 0.29625(4) 0.78976(5) 0.77400(3) 0.03741(15) Uani 1.000000 . . .
Si4 Si 0.39693(3) 0.65853(5) 0.67451(3) 0.03459(15) Uani 1.000000 . . .
N1 N 0.14055(8) 0.61122(13) 0.68280(9) 0.0303(3) Uani 1.000000 . . .
N2 N 0.31080(9) 0.68341(13) 0.71412(9) 0.0311(3) Uani 1.000000 . . .
N3 N 0.17392(11) 0.17068(17) 0.54693(14) 0.0527(5) Uani 1.000000 . . .
N4 N 0.24264(15) 0.30176(17) 0.42574(11) 0.0545(5) Uani 1.000000 . . .
N5 N 0.37664(11) 0.23399(15) 0.57760(12) 0.0468(5) Uani 1.000000 D U .
N6 N 0.34340(11) 0.05269(15) 0.47798(10) 0.0429(4) Uani 1.000000 D U .
C1 C 0.08303(17) 0.3977(2) 0.7241(2) 0.0730(10) Uani 1.000000 . . .
H1a H 0.0765(15) 0.3772(3) 0.6705(3) 0.1095(15) Uiso 1.000000 GR . .
H1b H 0.1330(6) 0.3767(3) 0.7416(14) 0.1095(15) Uiso 1.000000 GR . .
H1c H 0.0452(10) 0.3620(2) 0.7551(12) 0.1095(15) Uiso 1.000000 GR . .
C2 C -0.02574(13) 0.5736(2) 0.70128(17) 0.0562(7) Uani 1.000000 . . .
H2a H -0.0372(4) 0.6490(5) 0.7097(12) 0.0842(10) Uiso 1.000000 GR . .
H2b H -0.0307(4) 0.5571(17) 0.6469(3) 0.0842(10) Uiso 1.000000 GR . .
H2c H -0.06065(16) 0.5295(13) 0.7304(9) 0.0842(10) Uiso 1.000000 GR . .
C3 C 0.07070(15) 0.5789(3) 0.83762(14) 0.0603(7) Uani 1.000000 . . .
H3a H 0.1203(4) 0.5662(18) 0.8599(3) 0.0904(11) Uiso 1.000000 GR . .
H3b H 0.0572(13) 0.6540(6) 0.84408(15) 0.0904(11) Uiso 1.000000 GR . .
H3c H 0.0338(10) 0.5340(13) 0.8633(3) 0.0904(11) Uiso 1.000000 GR . .
C4 C 0.06364(17) 0.8015(2) 0.61555(16) 0.0585(7) Uani 1.000000 . . .
H4a H 0.0141(5) 0.7807(2) 0.6340(13) 0.0878(10) Uiso 1.000000 GR . .
H4b H 0.0880(7) 0.8474(9) 0.6534(10) 0.0878(10) Uiso 1.000000 GR . .
H4c H 0.0583(11) 0.8402(10) 0.5673(3) 0.0878(10) Uiso 1.000000 GR . .
C5 C 0.07321(15) 0.5978(2) 0.52538(14) 0.0541(6) Uani 1.000000 . . .
H5a H 0.1003(7) 0.5308(8) 0.5180(9) 0.0812(9) Uiso 1.000000 GR . .
H5b H 0.0220(4) 0.5825(15) 0.5417(6) 0.0812(9) Uiso 1.000000 GR . .
H5c H 0.0719(11) 0.6374(7) 0.4773(4) 0.0812(9) Uiso 1.000000 GR . .
C6 C 0.20900(13) 0.7257(2) 0.55248(13) 0.0489(6) Uani 1.000000 . . .
H6a H 0.2395(5) 0.7663(14) 0.5888(4) 0.0733(9) Uiso 1.000000 GR . .
H6b H 0.2374(6) 0.6639(2) 0.5345(10) 0.0733(9) Uiso 1.000000 GR . .
H6c H 0.19587(13) 0.7711(13) 0.5090(7) 0.0733(9) Uiso 1.000000 GR . .
C7 C 0.20251(16) 0.7842(2) 0.82051(15) 0.0591(7) Uani 1.000000 . . .
H7a H 0.16348(18) 0.7784(18) 0.78128(16) 0.0886(10) Uiso 1.000000 GR . .
H7b H 0.2002(5) 0.7220(10) 0.8542(10) 0.0886(10) Uiso 1.000000 GR . .
H7c H 0.1947(6) 0.8491(8) 0.8504(11) 0.0886(10) Uiso 1.000000 GR . .
C8 C 0.2997(2) 0.9208(2) 0.72250(16) 0.0738(10) Uani 1.000000 . . .
H8a H 0.3493(5) 0.9302(10) 0.6998(14) 0.1107(15) Uiso 1.000000 GR . .
H8b H 0.2615(10) 0.9218(9) 0.6822(11) 0.1107(15) Uiso 1.000000 GR . .
H8c H 0.2902(16) 0.9787(3) 0.7586(4) 0.1107(15) Uiso 1.000000 GR . .
C9 C 0.36602(18) 0.7996(2) 0.85376(15) 0.0623(7) Uani 1.000000 . . .
H9a H 0.3766(10) 0.7283(3) 0.8737(9) 0.0935(11) Uiso 1.000000 GR . .
H9b H 0.4123(5) 0.8315(17) 0.8347(3) 0.0935(11) Uiso 1.000000 GR . .
H9c H 0.3456(6) 0.8441(15) 0.8945(6) 0.0935(11) Uiso 1.000000 GR . .
C10 C 0.46523(15) 0.7718(2) 0.6816(2) 0.0676(8) Uani 1.000000 . . .
H10a H 0.4460(7) 0.8329(7) 0.6527(12) 0.1014(12) Uiso 1.000000 GR . .
H10b H 0.4718(11) 0.7920(14) 0.7352(2) 0.1014(12) Uiso 1.000000 GR . .
H10c H 0.5135(4) 0.7497(7) 0.6605(14) 0.1014(12) Uiso 1.000000 GR . .
C11 C 0.44492(13) 0.5429(2) 0.72157(13) 0.0468(5) Uani 1.000000 . . .
H11a H 0.4566(10) 0.5609(6) 0.7747(3) 0.0702(8) Uiso 1.000000 GR . .
H11b H 0.4119(4) 0.4806(5) 0.7202(10) 0.0702(8) Uiso 1.000000 GR . .
H11c H 0.4913(6) 0.5266(10) 0.6944(7) 0.0702(8) Uiso 1.000000 GR . .
C12 C 0.39450(13) 0.6318(2) 0.56934(12) 0.0468(5) Uani 1.000000 . . .
H12a H 0.3567(8) 0.5774(11) 0.55820(18) 0.0703(8) Uiso 1.000000 GR . .
H12b H 0.3819(11) 0.6975(4) 0.54207(14) 0.0703(8) Uiso 1.000000 GR . .
H12c H 0.4437(3) 0.6065(15) 0.5528(2) 0.0703(8) Uiso 1.000000 GR . .
C13 C 0.1362(2) 0.0803(3) 0.5114(3) 0.1060(16) Uani 1.000000 . . .
H13a H 0.0823(3) 0.0853(16) 0.5206(19) 0.159(2) Uiso 1.000000 GR . .
H13b H 0.1455(18) 0.0810(17) 0.4563(4) 0.159(2) Uiso 1.000000 GR . .
H13c H 0.1554(15) 0.0139(3) 0.5333(15) 0.159(2) Uiso 1.000000 GR . .
C14 C 0.16247(18) 0.1651(3) 0.6301(2) 0.0765(10) Uani 1.000000 . . .
H14a H 0.1866(14) 0.2263(12) 0.6546(3) 0.1148(15) Uiso 1.000000 GR . .
H14b H 0.10877(19) 0.166(2) 0.6410(2) 0.1148(15) Uiso 1.000000 GR . .
H14c H 0.1844(14) 0.0991(11) 0.6499(3) 0.1148(15) Uiso 1.000000 GR . .
C15 C 0.14169(16) 0.2717(3) 0.51922(19) 0.0683(8) Uani 1.000000 . . .
H15a H 0.08660(16) 0.2693(3) 0.52437(19) 0.0820(10) Uiso 1.000000 R . .
H15b H 0.16057(16) 0.3310(3) 0.55108(19) 0.0820(10) Uiso 1.000000 R . .
C16 C 0.16137(19) 0.2921(3) 0.4372(2) 0.0787(10) Uani 1.000000 . . .
H16a H 0.13668(19) 0.3585(3) 0.4201(2) 0.0945(12) Uiso 1.000000 R . .
H16b H 0.14196(19) 0.2330(3) 0.4054(2) 0.0945(12) Uiso 1.000000 R . .
C17 C 0.2669(2) 0.4106(2) 0.44517(18) 0.0769(10) Uani 1.000000 . . .
H17a H 0.2376(11) 0.4621(2) 0.4155(12) 0.1153(15) Uiso 1.000000 GR . .
H17b H 0.2592(15) 0.4233(8) 0.4997(4) 0.1153(15) Uiso 1.000000 GR . .
H17c H 0.3201(5) 0.4188(7) 0.4332(15) 0.1153(15) Uiso 1.000000 GR . .
C18 C 0.2610(3) 0.2808(3) 0.34509(15) 0.0834(11) Uani 1.000000 . . .
H18a H 0.2313(13) 0.3280(18) 0.31224(17) 0.1250(17) Uiso 1.000000 GR . .
H18b H 0.3143(4) 0.294(2) 0.3368(4) 0.1250(17) Uiso 1.000000 GR . .
H18c H 0.2494(17) 0.2065(7) 0.3327(5) 0.1250(17) Uiso 1.000000 GR . .
C19 C 0.3567(3) 0.2238(4) 0.6569(2) 0.0559(10) Uani 0.796(4) D U 1
H19a H 0.4018(4) 0.230(2) 0.6887(2) 0.0839(14) Uiso 0.796(4) GR . 1
H19b H 0.3213(14) 0.2801(15) 0.6705(5) 0.0839(14) Uiso 0.796(4) GR . 1
H19c H 0.3336(15) 0.1541(11) 0.6655(4) 0.0839(14) Uiso 0.796(4) GR . 1
C20 C 0.4145(5) 0.3356(5) 0.5671(7) 0.0569(15) Uani 0.796(4) D U 1
H20a H 0.3801(8) 0.3937(5) 0.579(2) 0.085(2) Uiso 0.796(4) GR . 1
H20b H 0.4582(13) 0.3391(13) 0.6009(16) 0.085(2) Uiso 0.796(4) GR . 1
H20c H 0.4306(17) 0.3422(13) 0.5140(9) 0.085(2) Uiso 0.796(4) GR . 1
C21 C 0.43330(16) 0.1517(2) 0.55461(18) 0.0484(7) Uani 0.796(4) D U 1
H21a H 0.45855(16) 0.1747(2) 0.50729(18) 0.0581(9) Uiso 0.796(4) R . 1
H21b H 0.47172(16) 0.1447(2) 0.59516(18) 0.0581(9) Uiso 0.796(4) R . 1
C22 C 0.3962(2) 0.0455(3) 0.54157(18) 0.0486(8) Uani 0.796(4) D U 1
H22a H 0.3695(2) 0.0235(3) 0.58828(18) 0.0583(10) Uiso 0.796(4) R . 1
H22b H 0.4346(2) -0.0089(3) 0.53024(18) 0.0583(10) Uiso 0.796(4) R . 1
C23 C 0.2996(3) -0.0492(3) 0.4761(3) 0.0665(12) Uani 0.796(4) D U 1
H23a H 0.3339(4) -0.1094(4) 0.4698(18) 0.0998(18) Uiso 0.796(4) GR . 1
H23b H 0.2721(14) -0.0573(13) 0.5240(8) 0.0998(18) Uiso 0.796(4) GR . 1
H23c H 0.2641(13) -0.0474(11) 0.4333(11) 0.0998(18) Uiso 0.796(4) GR . 1
C24 C 0.3774(3) 0.0534(3) 0.4029(2) 0.0513(11) Uani 0.796(4) D U 1
H24a H 0.4037(14) 0.1210(10) 0.3952(7) 0.0769(16) Uiso 0.796(4) GR . 1
H24b H 0.4130(11) -0.0057(14) 0.3990(6) 0.0769(16) Uiso 0.796(4) GR . 1
H24c H 0.3384(3) 0.045(2) 0.3638(2) 0.0769(16) Uiso 0.796(4) GR . 1
C19A C 0.3428(13) 0.2561(17) 0.6553(7) 0.0559(10) Uani 0.204(4) D . 2
H19d H 0.313(6) 0.195(4) 0.671(3) 0.0839(14) Uiso 0.204(4) GR . 2
H19e H 0.3829(13) 0.268(9) 0.6926(16) 0.0839(14) Uiso 0.204(4) GR . 2
H19f H 0.311(5) 0.320(6) 0.6522(18) 0.0839(14) Uiso 0.204(4) GR . 2
C20A C 0.403(2) 0.342(2) 0.557(3) 0.0569(15) Uani 0.204(4) D . 2
H20d H 0.453(4) 0.353(4) 0.579(7) 0.085(2) Uiso 0.204(4) GR . 2
H20e H 0.405(7) 0.348(4) 0.502(3) 0.085(2) Uiso 0.204(4) GR . 2
H20f H 0.368(5) 0.395(2) 0.578(8) 0.085(2) Uiso 0.204(4) GR . 2
C21A C 0.4062(6) 0.1292(7) 0.6007(6) 0.0484(7) Uani 0.204(4) D . 2
H21c H 0.4545(6) 0.1348(7) 0.6282(6) 0.0581(9) Uiso 0.204(4) R . 2
H21d H 0.3700(6) 0.0882(7) 0.6316(6) 0.0581(9) Uiso 0.204(4) R . 2
C22A C 0.4152(6) 0.0832(11) 0.5202(6) 0.0486(8) Uani 0.204(4) D . 2
H22c H 0.4472(6) 0.0191(11) 0.5238(6) 0.0583(10) Uiso 0.204(4) R . 2
H22d H 0.4422(6) 0.1361(11) 0.4889(6) 0.0583(10) Uiso 0.204(4) R . 2
C23A C 0.3136(15) -0.0469(12) 0.5040(12) 0.0665(12) Uani 0.204(4) D . 2
H23d H 0.265(4) -0.060(5) 0.480(6) 0.0998(18) Uiso 0.204(4) GR . 2
H23e H 0.348(4) -0.1046(18) 0.490(7) 0.0998(18) Uiso 0.204(4) GR . 2
H23f H 0.308(7) -0.045(4) 0.5595(15) 0.0998(18) Uiso 0.204(4) GR . 2
C24A C 0.3805(15) 0.0891(17) 0.4070(9) 0.0513(11) Uani 0.204(4) D . 2
H24d H 0.425(4) 0.046(6) 0.398(3) 0.0769(16) Uiso 0.204(4) GR . 2
H24e H 0.346(3) 0.081(8) 0.3638(13) 0.0769(16) Uiso 0.204(4) GR . 2
H24f H 0.395(6) 0.164(3) 0.412(3) 0.0769(16) Uiso 0.204(4) GR . 2
H H 0.2373(15) 0.518(2) 0.7884(14) 0.046(7) Uiso 1.000000 . . .
Ha H 0.2748(15) 0.490(2) 0.6448(15) 0.049(7) Uiso 1.000000 . . .

loop_
_atom_site_aniso_label
_atom_site_aniso_U_11
_atom_site_aniso_U_22
_atom_site_aniso_U_33
_atom_site_aniso_U_12
_atom_site_aniso_U_13
_atom_site_aniso_U_23
Al1 0.0245(3) 0.0307(3) 0.0333(3) 0.0002(2) 0.0005(2) 0.0029(2)
Li1 0.0325(16) 0.0314(17) 0.0317(15) 0.0003(12) -0.0010(12) 0.0015(13)
Si1 0.0262(3) 0.0363(3) 0.0460(3) 0.0019(2) 0.0053(2) 0.0069(2)
Si2 0.0304(3) 0.0310(3) 0.0335(3) 0.00089(19) -0.00460(19) 0.0016(2)
Si3 0.0537(3) 0.0330(3) 0.0254(3) -0.0038(2) -0.0056(2) -0.0004(2)
Si4 0.0272(3) 0.0409(3) 0.0357(3) -0.0065(2) -0.0017(2) 0.0058(2)
N1 0.0252(7) 0.0323(8) 0.0334(8) 0.0002(6) -0.0009(6) 0.0040(6)
N2 0.0301(8) 0.0348(9) 0.0282(7) -0.0032(6) -0.0031(6) -0.0028(6)
N3 0.0326(9) 0.0477(11) 0.0779(14) 0.0014(8) 0.0047(9) 0.0013(10)
N4 0.0816(16) 0.0443(11) 0.0375(10) 0.0043(10) -0.0176(10) 0.0058(8)
N5 0.0423(10) 0.0411(10) 0.0569(11) 0.0039(8) -0.0160(8) -0.0103(9)
N6 0.0543(11) 0.0394(10) 0.0351(9) 0.0090(8) 0.0057(8) -0.0061(7)
C1 0.0604(17) 0.0349(13) 0.124(3) -0.0010(11) 0.0369(18) 0.0136(15)
C2 0.0276(10) 0.0724(18) 0.0684(16) -0.0023(10) 0.0002(10) 0.0112(13)
C3 0.0432(13) 0.093(2) 0.0450(13) -0.0084(13) 0.0129(10) 0.0124(13)
C4 0.0703(18) 0.0433(14) 0.0620(16) 0.0197(12) 0.0023(13) 0.0075(12)
C5 0.0552(14) 0.0605(16) 0.0465(12) -0.0123(12) -0.0141(10) -0.0056(11)
C6 0.0435(12) 0.0683(16) 0.0347(10) -0.0127(11) -0.0053(9) 0.0165(10)
C7 0.0631(16) 0.0681(18) 0.0460(13) 0.0025(13) 0.0073(11) -0.0250(12)
C8 0.142(3) 0.0351(13) 0.0443(14) 0.0134(16) 0.0095(16) 0.0066(11)
C9 0.0778(19) 0.0694(18) 0.0396(12) -0.0232(15) -0.0179(12) -0.0017(12)
C10 0.0425(13) 0.0639(18) 0.096(2) -0.0223(13) -0.0040(14) 0.0045(16)
C11 0.0366(11) 0.0615(15) 0.0422(11) 0.0095(10) 0.0001(9) 0.0117(10)
C12 0.0379(11) 0.0676(16) 0.0351(10) 0.0014(10) 0.0084(8) 0.0124(10)
C13 0.0553(19) 0.077(2) 0.186(5) -0.0253(18) 0.000(2) -0.026(3)
C14 0.0601(17) 0.080(2) 0.089(2) 0.0211(16) 0.0376(17) 0.0245(18)
C15 0.0447(14) 0.073(2) 0.087(2) 0.0219(13) -0.0095(13) 0.0039(16)
C16 0.075(2) 0.082(2) 0.079(2) 0.0246(17) -0.0413(17) 0.0037(17)
C17 0.129(3) 0.0405(15) 0.0611(17) 0.0023(16) -0.0223(18) 0.0104(13)
C18 0.148(4) 0.067(2) 0.0349(13) 0.001(2) -0.0169(16) 0.0111(13)
C19 0.069(3) 0.049(3) 0.0500(14) 0.0043(18) -0.0192(14) 0.0026(15)
C20 0.040(4) 0.0595(18) 0.071(4) -0.0055(19) -0.009(2) -0.0114(15)
C21 0.0339(14) 0.0591(18) 0.0520(16) 0.0117(12) -0.0074(11) -0.0100(14)
C22 0.0619(19) 0.0441(19) 0.0396(15) 0.0233(14) 0.0010(13) 0.0046(12)
C23 0.091(3) 0.0394(15) 0.069(3) 0.0022(16) 0.011(3) 0.003(2)
C24 0.0482(15) 0.066(3) 0.0398(13) -0.005(2) 0.0094(11) -0.0114(17)
C19A 0.069(3) 0.049(3) 0.0500(14) 0.0043(18) -0.0192(14) 0.0026(15)
C20A 0.040(4) 0.0595(18) 0.071(4) -0.0055(19) -0.009(2) -0.0114(15)
C21A 0.0339(14) 0.0591(18) 0.0520(16) 0.0117(12) -0.0074(11) -0.0100(14)
C22A 0.0619(19) 0.0441(19) 0.0396(15) 0.0233(14) 0.0010(13) 0.0046(12)
C23A 0.091(3) 0.0394(15) 0.069(3) 0.0022(16) 0.011(3) 0.003(2)
C24A 0.0482(15) 0.066(3) 0.0398(13) -0.005(2) 0.0094(11) -0.0114(17)

loop_
_atom_type_symbol
_atom_type_scat_dispersion_real
_atom_type_scat_dispersion_imag
_atom_type_scat_Cromer_Mann_a1
_atom_type_scat_Cromer_Mann_a2
_atom_type_scat_Cromer_Mann_a3
_atom_type_scat_Cromer_Mann_a4
_atom_type_scat_Cromer_Mann_b1
_atom_type_scat_Cromer_Mann_b2
_atom_type_scat_Cromer_Mann_b3
_atom_type_scat_Cromer_Mann_b4
_atom_type_scat_Cromer_Mann_c
_atom_type_scat_source
_atom_type_scat_dispersion_source
C 0.01920 0.00962 2.31000 1.02000 1.58860 0.86500 20.84390 10.20750 0.56870 51.65120 0.215599998832 'International Tables Volume C Table 6.1.1.4 (pp. 500-502)' 'Henke, Gullikson and Davis, At. Data and Nucl. Data Tables, 1993, 54, 2'
H 0.00000 0.00000 0.49300 0.32291 0.14019 0.04081 10.51090 26.12570 3.14236 57.79970 0.0030380000826 'International Tables Volume C Table 6.1.1.4 (pp. 500-502)' 'Henke, Gullikson and Davis, At. Data and Nucl. Data Tables, 1993, 54, 2'
Al 0.21266 0.24195 6.42020 1.90020 1.59360 1.96460 3.03870 0.74260 31.54720 85.08860 1.11510002613 'International Tables Volume C Table 6.1.1.4 (pp. 500-502)' 'Henke, Gullikson and Davis, At. Data and Nucl. Data Tables, 1993, 54, 2'
Li 0.00116 0.00033 1.12820 0.75080 0.61750 0.46530 3.95460 1.05240 85.39050 168.26100 0.0377000011504 'International Tables Volume C Table 6.1.1.4 (pp. 500-502)' 'Henke, Gullikson and Davis, At. Data and Nucl. Data Tables, 1993, 54, 2'
Si 0.25539 0.32544 6.29150 3.03530 1.98910 1.54100 2.43860 32.33370 0.67850 81.69370 1.14069998264 'International Tables Volume C Table 6.1.1.4 (pp. 500-502)' 'Henke, Gullikson and Davis, At. Data and Nucl. Data Tables, 1993, 54, 2'
N 0.03256 0.01839 12.21260 3.13220 2.01250 1.16630 0.00570 9.89330 28.99750 0.58260 -11.5290002823 'International Tables Volume C Table 6.1.1.4 (pp. 500-502)' 'Henke, Gullikson and Davis, At. Data and Nucl. Data Tables, 1993, 54, 2'

loop_
_geom_angle_atom_site_label_1
_geom_angle_atom_site_label_2
_geom_angle_atom_site_label_3
_geom_angle
N2 Al1 N1 117.10(8)
H Al1 N1 106.9(10)
H Al1 N2 106.8(10)
Ha Al1 N1 111.5(10)
Ha Al1 N2 104.3(9)
Ha Al1 H 110.1(13)
N4 Li1 N3 88.95(16)
N5 Li1 N3 123.35(17)
N5 Li1 N4 119.62(18)
N6 Li1 N3 116.80(17)
N6 Li1 N4 124.49(17)
N6 Li1 N5 87.47(14)
C1 Si1 N1 110.81(10)
C2 Si1 N1 114.66(10)
C2 Si1 C1 104.86(15)
C3 Si1 N1 114.19(10)
C3 Si1 C1 108.11(16)
C3 Si1 C2 103.49(13)
C4 Si2 N1 113.18(11)
C5 Si2 N1 113.89(11)
C5 Si2 C4 106.96(14)
C6 Si2 N1 112.06(9)
C6 Si2 C4 106.03(13)
C6 Si2 C5 103.99(12)
C7 Si3 N2 112.08(10)
C8 Si3 N2 112.43(10)
C8 Si3 C7 105.95(16)
C9 Si3 N2 113.88(12)
C9 Si3 C7 105.78(13)
C9 Si3 C8 106.12(15)
C10 Si4 N2 114.73(12)
C11 Si4 N2 111.78(9)
C11 Si4 C10 105.20(13)
C12 Si4 N2 114.41(9)
C12 Si4 C10 102.24(13)
C12 Si4 C11 107.59(11)
Si1 N1 Al1 115.03(9)
Si2 N1 Al1 120.23(9)
Si2 N1 Si1 122.71(9)
Si3 N2 Al1 120.29(9)
Si4 N2 Al1 116.50(9)
Si4 N2 Si3 121.73(10)
C13 N3 Li1 112.3(2)
C14 N3 Li1 118.4(2)
C14 N3 C13 108.6(3)
C15 N3 Li1 98.41(19)
C15 N3 C13 110.5(3)
C15 N3 C14 108.1(2)
C16 N4 Li1 101.42(19)
C17 N4 Li1 110.75(19)
C17 N4 C16 109.5(3)
C18 N4 Li1 116.3(2)
C18 N4 C16 109.9(3)
C18 N4 C17 108.7(2)
C20 N5 C19 108.5(6)
C21 N5 C19 111.5(2)
C21 N5 C20 104.8(5)
C20A N5 C19A 100(3)
C21A N5 C19A 93.5(8)
C21A N5 C20A 140.4(19)
C23 N6 C22 107.4(3)
C24 N6 C22 114.9(3)
C24 N6 C23 101.9(3)
C23A N6 C22A 112.1(11)
C24A N6 C22A 87.3(11)
C24A N6 C23A 134.6(13)
H1a C1 Si1 109.5
H1b C1 Si1 109.5
H1b C1 H1a 109.5
H1c C1 Si1 109.5
H1c C1 H1a 109.5
H1c C1 H1b 109.5
H2a C2 Si1 109.5
H2b C2 Si1 109.5
H2b C2 H2a 109.5
H2c C2 Si1 109.5
H2c C2 H2a 109.5
H2c C2 H2b 109.5
H3a C3 Si1 109.5
H3b C3 Si1 109.5
H3b C3 H3a 109.5
H3c C3 Si1 109.5
H3c C3 H3a 109.5
H3c C3 H3b 109.5
H4a C4 Si2 109.5
H4b C4 Si2 109.5
H4b C4 H4a 109.5
H4c C4 Si2 109.5
H4c C4 H4a 109.5
H4c C4 H4b 109.5
H5a C5 Si2 109.5
H5b C5 Si2 109.5
H5b C5 H5a 109.5
H5c C5 Si2 109.5
H5c C5 H5a 109.5
H5c C5 H5b 109.5
H6a C6 Si2 109.5
H6b C6 Si2 109.5
H6b C6 H6a 109.5
H6c C6 Si2 109.5
H6c C6 H6a 109.5
H6c C6 H6b 109.5
H7a C7 Si3 109.5
H7b C7 Si3 109.5
H7b C7 H7a 109.5
H7c C7 Si3 109.5
H7c C7 H7a 109.5
H7c C7 H7b 109.5
H8a C8 Si3 109.5
H8b C8 Si3 109.5
H8b C8 H8a 109.5
H8c C8 Si3 109.5
H8c C8 H8a 109.5
H8c C8 H8b 109.5
H9a C9 Si3 109.5
H9b C9 Si3 109.5
H9b C9 H9a 109.5
H9c C9 Si3 109.5
H9c C9 H9a 109.5
H9c C9 H9b 109.5
H10a C10 Si4 109.5
H10b C10 Si4 109.5
H10b C10 H10a 109.5
H10c C10 Si4 109.5
H10c C10 H10a 109.5
H10c C10 H10b 109.5
H11a C11 Si4 109.5
H11b C11 Si4 109.5
H11b C11 H11a 109.5
H11c C11 Si4 109.5
H11c C11 H11a 109.5
H11c C11 H11b 109.5
H12a C12 Si4 109.5
H12b C12 Si4 109.5
H12b C12 H12a 109.5
H12c C12 Si4 109.5
H12c C12 H12a 109.5
H12c C12 H12b 109.5
H13a C13 N3 109.5
H13b C13 N3 109.5
H13b C13 H13a 109.5
H13c C13 N3 109.5
H13c C13 H13a 109.5
H13c C13 H13b 109.5
H14a C14 N3 109.5
H14b C14 N3 109.5
H14b C14 H14a 109.5
H14c C14 N3 109.5
H14c C14 H14a 109.5
H14c C14 H14b 109.5
H15a C15 N3 109.29(15)
H15b C15 N3 109.29(17)
H15b C15 H15a 108.0
C16 C15 N3 111.6(3)
C16 C15 H15a 109.29(17)
C16 C15 H15b 109.3(2)
C15 C16 N4 112.4(2)
H16a C16 N4 109.12(16)
H16a C16 C15 109.12(17)
H16b C16 N4 109.12(17)
H16b C16 C15 109.1(2)
H16b C16 H16a 107.9
H17a C17 N4 109.5
H17b C17 N4 109.5
H17b C17 H17a 109.5
H17c C17 N4 109.5
H17c C17 H17a 109.5
H17c C17 H17b 109.5
H18a C18 N4 109.5
H18b C18 N4 109.5
H18b C18 H18a 109.5
H18c C18 N4 109.5
H18c C18 H18a 109.5
H18c C18 H18b 109.5
H19b C19 H19a 109.5
H19c C19 H19a 109.5
H19c C19 H19b 109.5
H20b C20 H20a 109.5
H20c C20 H20a 109.5
H20c C20 H20b 109.5
H21b C21 H21a 108.1
C22 C21 H21a 109.52(18)
C22 C21 H21b 109.52(16)
H22a C22 C21 109.64(18)
H22b C22 C21 109.64(16)
H22b C22 H22a 108.2
H23b C23 H23a 109.5
H23c C23 H23a 109.5
H23c C23 H23b 109.5
H24b C24 H24a 109.5
H24c C24 H24a 109.5
H24c C24 H24b 109.5
H19e C19A H19d 109.5
H19f C19A H19d 109.5
H19f C19A H19e 109.5
H20e C20A H20d 109.5
H20f C20A H20d 109.5
H20f C20A H20e 109.5
H21d C21A H21c 109.9
C22A C21A H21c 112.3(5)
C22A C21A H21d 112.3(7)
H22c C22A C21A 108.1(6)
H22d C22A C21A 108.1(7)
H22d C22A H22c 107.3
H23e C23A H23d 109.5
H23f C23A H23d 109.5
H23f C23A H23e 109.5
H24e C24A H24d 109.5
H24f C24A H24d 109.5
H24f C24A H24e 109.5

loop_
_geom_bond_atom_site_label_1
_geom_bond_atom_site_label_2
_geom_bond_distance
Al1 N1 1.8875(16)
Al1 N2 1.8876(17)
Al1 H 1.57(3)
Al1 Ha 1.65(3)
Li1 N3 2.116(4)
Li1 N4 2.109(4)
Li1 N5 2.140(4)
Li1 N6 2.097(4)
Si1 N1 1.7249(16)
Si1 C1 1.874(3)
Si1 C2 1.873(2)
Si1 C3 1.873(3)
Si2 N1 1.7144(16)
Si2 C4 1.873(3)
Si2 C5 1.876(2)
Si2 C6 1.864(2)
Si3 N2 1.7199(17)
Si3 C7 1.869(3)
Si3 C8 1.879(3)
Si3 C9 1.873(3)
Si4 N2 1.7213(17)
Si4 C10 1.879(3)
Si4 C11 1.876(2)
Si4 C12 1.875(2)
N3 C13 1.459(4)
N3 C14 1.476(4)
N3 C15 1.475(4)
N4 C16 1.473(4)
N4 C17 1.474(4)
N4 C18 1.477(4)
N5 C19 1.444(4)
N5 C20 1.456(4)
N5 C21 1.504(3)
N5 C19A 1.518(9)
N5 C20A 1.474(10)
N5 C21A 1.475(8)
N6 C22 1.460(3)
N6 C23 1.501(4)
N6 C24 1.453(4)
N6 C22A 1.528(8)
N6 C23A 1.435(9)
N6 C24A 1.486(9)
C1 H1a 0.9800
C1 H1b 0.9800
C1 H1c 0.9800
C2 H2a 0.9800
C2 H2b 0.9800
C2 H2c 0.9800
C3 H3a 0.9800
C3 H3b 0.9800
C3 H3c 0.9800
C4 H4a 0.9800
C4 H4b 0.9800
C4 H4c 0.9800
C5 H5a 0.9800
C5 H5b 0.9800
C5 H5c 0.9800
C6 H6a 0.9800
C6 H6b 0.9800
C6 H6c 0.9800
C7 H7a 0.9800
C7 H7b 0.9800
C7 H7c 0.9800
C8 H8a 0.9800
C8 H8b 0.9800
C8 H8c 0.9800
C9 H9a 0.9800
C9 H9b 0.9800
C9 H9c 0.9800
C10 H10a 0.9800
C10 H10b 0.9800
C10 H10c 0.9800
C11 H11a 0.9800
C11 H11b 0.9800
C11 H11c 0.9800
C12 H12a 0.9800
C12 H12b 0.9800
C12 H12c 0.9800
C13 H13a 0.9800
C13 H13b 0.9800
C13 H13c 0.9800
C14 H14a 0.9800
C14 H14b 0.9800
C14 H14c 0.9800
C15 H15a 0.9900
C15 H15b 0.9900
C15 C16 1.504(5)
C16 H16a 0.9900
C16 H16b 0.9900
C17 H17a 0.9800
C17 H17b 0.9800
C17 H17c 0.9800
C18 H18a 0.9800
C18 H18b 0.9800
C18 H18c 0.9800
C19 H19a 0.9800
C19 H19b 0.9800
C19 H19c 0.9800
C20 H20a 0.9800
C20 H20b 0.9800
C20 H20c 0.9800
C21 H21a 0.9900
C21 H21b 0.9900
C21 C22 1.506(4)
C22 H22a 0.9900
C22 H22b 0.9900
C23 H23a 0.9800
C23 H23b 0.9800
C23 H23c 0.9800
C24 H24a 0.9800
C24 H24b 0.9800
C24 H24c 0.9800
C19A H19d 0.9800
C19A H19e 0.9800
C19A H19f 0.9800
C20A H20d 0.9800
C20A H20e 0.9800
C20A H20f 0.9800
C21A H21c 0.9900
C21A H21d 0.9900
C21A C22A 1.533(9)
C22A H22c 0.9900
C22A H22d 0.9900
C23A H23d 0.9800
C23A H23e 0.9800
C23A H23f 0.9800
C24A H24d 0.9800
C24A H24e 0.9800
C24A H24f 0.9800

loop_
_restr_distance_atom_site_label_1
_restr_distance_atom_site_label_2
_restr_distance_site_symmetry_2
_restr_distance_target
_restr_distance_target_weight_param
_restr_distance_diff
N5 C19 1 1.4700 0.0100 0.0263
N5 C20 1 1.4700 0.0100 0.0140
N5 C21 1 1.4700 0.0100 -0.0343
N5 C19A 1 1.4700 0.0100 -0.0485
N5 C20A 1 1.4700 0.0100 -0.0045
N5 C21A 1 1.4700 0.0100 -0.0046
N6 C22 1 1.4700 0.0100 0.0098
N6 C23 1 1.4700 0.0100 -0.0307
N6 C24 1 1.4700 0.0100 0.0171
N6 C22A 1 1.4700 0.0100 -0.0575
N6 C23A 1 1.4700 0.0100 0.0345
N6 C24A 1 1.4700 0.0100 -0.0156
C21 C22 1 1.5300 0.0100 0.0240
C21A C22A 1 1.5300 0.0100 -0.0033

loop_
_restr_u_rigid_atom_site_label_1
_restr_u_rigid_atom_site_label_2
_restr_u_rigid_target_weight_param
_restr_u_rigid_u_parallel
_restr_u_rigid_diff
N5 C19 0.0100 0.0631 0.0053
N5 C20 0.0100 0.0518 -0.0056
N5 C21 0.0100 0.0383 0.0059
N5 C22 0.0100 0.0386 -0.0028
N6 C21 0.0100 0.0470 0.0085
N6 C22 0.0100 0.0478 0.0009
N6 C23 0.0100 0.0535 -0.0042
N6 C24 0.0100 0.0344 0.0000
C19 C20 0.0100 0.0688 -0.0076
C19 C21 0.0100 0.0575 0.0285
C20 C21 0.0100 0.0562 0.0053
C21 C22 0.0100 0.0632 -0.0074
C22 C23 0.0100 0.0774 -0.0111
C22 C24 0.0100 0.0415 -0.0038
C23 C24 0.0100 0.0548 0.0118

loop_
_restr_u_similar_atom_site_label_1
_restr_u_similar_atom_site_label_2
_restr_u_similar_weight_param
N5 C19 0.0200
N5 C20 0.0200
N5 C21 0.0200
N6 C22 0.0200
N6 C23 0.0200
N6 C24 0.0200
C21 C22 0.0200
